data_4308853
loop_
_publ_author_name
'Florian Gross'
'Heinrich Vahrenkamp'

_publ_section_title
;
Zinc Complex Chemistry of N,N,O Ligands Providing a Hydrophobic Cavity
;
_journal_name_full 'Inorganic Chemistry'
_journal_page_first 3321
_journal_page_last 3329
_journal_paper_doi 10.1021/ic050042u
_journal_volume 44
_journal_year 2005
_chemical_formula_moiety 'C40 H45 Cl1 N4 O6 Zn + 2 CH2Cl2'
_chemical_formula_sum 'C42 H49 Cl3 N4 O6 Zn'
_chemical_formula_weight '778.66 + 169.86'
_chemical_melting_point 488
_chemical_name_common tbuLpyphpyZnAcetylpyridin
_chemical_name_systematic
; 
((2-Picolyl)(6-phenyl-2-picolyl)(2-hydroxy-3,5-di-tert-butyl-benzyl)amin)
2-acet 
;
_space_group_IT_number 14
_symmetry_cell_setting monoclinic
_symmetry_space_group_name_Hall '-P 2yn'
_symmetry_space_group_name_H-M 'P 1 21/n 1'
_atom_sites_solution_hydrogens geom
_atom_sites_solution_primary patterson
_atom_sites_solution_secondary difmap
_audit_creation_method SHELXL-97
_cell_angle_alpha 90.00
_cell_angle_beta 94.385(9)
_cell_angle_gamma 90.00
_cell_formula_units_Z 4
_cell_length_a 13.355(6)
_cell_length_b 11.687(6)
_cell_length_c 29.348(14)
_cell_measurement_temperature 243(2)
_cell_volume 4567(4)
_computing_cell_refinement 'Bruker SMART'
_computing_data_collection 'Bruker SMART'
_computing_data_reduction 'Bruker SHELXTL'
_computing_molecular_graphics 'Bruker SHELXTL'
_computing_publication_material 'Bruker SHELXTL'
_computing_structure_refinement 'SHELXL-97 (Sheldrick, 1997)'
_computing_structure_solution 'SHELXS-97 (Sheldrick, 1990)'
_diffrn_ambient_temperature 243(2)
_diffrn_measured_fraction_theta_full 0.905
_diffrn_measured_fraction_theta_max 0.905
_diffrn_measurement_device_type 'CCD area detector'
_diffrn_measurement_method 'phi and omega scans'
_diffrn_radiation_monochromator graphite
_diffrn_radiation_source 'fine-focus sealed tube'
_diffrn_radiation_type MoK\a
_diffrn_radiation_wavelength 0.71073
_diffrn_reflns_av_R_equivalents 0.1701
_diffrn_reflns_av_sigmaI/netI 0.2893
_diffrn_reflns_limit_h_max 17
_diffrn_reflns_limit_h_min -13
_diffrn_reflns_limit_k_max 15
_diffrn_reflns_limit_k_min -10
_diffrn_reflns_limit_l_max 38
_diffrn_reflns_limit_l_min -38
_diffrn_reflns_number 26472
_diffrn_reflns_theta_full 28.89
_diffrn_reflns_theta_max 28.89
_diffrn_reflns_theta_min 1.39
_exptl_absorpt_coefficient_mu 0.879
_exptl_absorpt_correction_type SADABS
_exptl_crystal_colour 'light yellow'
_exptl_crystal_density_diffrn 1.379
_exptl_crystal_density_meas ?
_exptl_crystal_density_method .
_exptl_crystal_description isometric
_exptl_crystal_F_000 1968
_exptl_crystal_size_max 0.16
_exptl_crystal_size_mid 0.12
_exptl_crystal_size_min 0.08
_refine_diff_density_max 0.052
_refine_diff_density_min -0.039
_refine_diff_density_rms 0.007
_refine_ls_extinction_method none
_refine_ls_goodness_of_fit_ref 0.875
_refine_ls_hydrogen_treatment 'riding model'
_refine_ls_matrix_type full
_refine_ls_number_parameters 546
_refine_ls_number_reflns 10866
_refine_ls_number_restraints 0
_refine_ls_restrained_S_all 0.875
_refine_ls_R_factor_all 0.2768
_refine_ls_R_factor_gt 0.0978
_refine_ls_shift/su_max 0.153
_refine_ls_shift/su_mean 0.002
_refine_ls_structure_factor_coef Fsqd
_refine_ls_weighting_details 'calc w=1/[\s^2^(Fo^2^)+(0.1553P)^2^+0.0000P] where P=(Fo^2^+2Fc^2^)/3'
_refine_ls_weighting_scheme calc
_refine_ls_wR_factor_gt 0.2391
_refine_ls_wR_factor_ref 0.3329
_reflns_number_gt 3107
_reflns_number_total 10866
_reflns_threshold_expression >2sigma(I)
_cod_data_source_file ic050042usi20050112_050420_6.cif
_cod_data_source_block groswm
_cod_depositor_comments
;
The following automatic conversions were performed:
'_geom_angle_publ_flag' value 'Y' changed to 'y' according to
'/home/saulius/struct/CIF-dictionaries/cif_core.dic' dictionary named
'cif_core.dic' version 2.4.1 from 2010-06-29 (106
times).

'_geom_bond_publ_flag' value 'Y' changed to 'y' according to
'/home/saulius/struct/CIF-dictionaries/cif_core.dic' dictionary named
'cif_core.dic' version 2.4.1 from 2010-06-29 (64 times).

Automatic conversion script
Id: cif_fix_enum 1527 2010-12-29 10:47:43Z saulius 
;
_cod_database_code 4308853

loop_
_symmetry_equiv_pos_as_xyz
'x, y, z'
'-x+1/2, y+1/2, -z+1/2'
'-x, -y, -z'
'x-1/2, -y-1/2, z-1/2'

loop_
_atom_site_label
_atom_site_type_symbol
_atom_site_fract_x
_atom_site_fract_y
_atom_site_fract_z
_atom_site_U_iso_or_equiv
_atom_site_adp_type
_atom_site_occupancy
_atom_site_symmetry_multiplicity
_atom_site_calc_flag
_atom_site_refinement_flags
_atom_site_disorder_assembly
_atom_site_disorder_group
Zn1 Zn 0.93669(8) -0.03099(8) 0.84774(3) 0.0795(10) Uani 1 1 d . . .
N1 N 0.9751(6) -0.0780(6) 0.9174(2) 0.087(2) Uani 1 1 d . . .
N2 N 0.8245(5) -0.0691(5) 0.7901(2) 0.0765(19) Uani 1 1 d . . .
N3 N 0.7991(5) -0.0014(5) 0.8768(2) 0.079(2) Uani 1 1 d . . .
N4 N 1.0508(6) -0.1226(7) 0.8189(2) 0.085(2) Uani 1 1 d . . .
O1 O 0.9739(4) 0.1277(5) 0.84327(16) 0.0811(17) Uani 1 1 d . . .
O2 O 0.9000(5) -0.2461(5) 0.8494(2) 0.096(2) Uani 1 1 d . . .
O3A O 0.449(2) 0.925(2) 0.826(3) 0.18(4) Uani 0.43(6) 1 d P A 1
O3B O 0.4366(14) 0.970(4) 0.7843(13) 0.157(15) Uani 0.57(6) 1 d P A 2
O4 O 0.5327(8) 1.0978(9) 0.8119(4) 0.173(4) Uani 1 1 d . A .
O5 O 0.3626(8) 1.0993(11) 0.8258(4) 0.195(5) Uani 1 1 d . A .
O6A O 0.494(2) 1.079(8) 0.8727(13) 0.27(4) Uani 0.44(6) 1 d P A 3
O6B O 0.472(3) 0.973(4) 0.8623(14) 0.23(2) Uani 0.56(6) 1 d P A 4
C1 C 0.9008(7) -0.0716(7) 0.9443(3) 0.082(2) Uani 1 1 d . . .
C2 C 0.9116(9) -0.1180(8) 0.9887(3) 0.098(3) Uani 1 1 d . . .
H2A H 0.8583 -0.1132 1.0077 0.118 Uiso 1 1 calc R . .
C3 C 0.9968(10) -0.1687(9) 1.0039(3) 0.111(3) Uani 1 1 d . . .
H3A H 1.0035 -0.2004 1.0334 0.133 Uiso 1 1 calc R . .
C4 C 1.0757(9) -0.1744(9) 0.9760(3) 0.105(3) Uani 1 1 d . . .
H4B H 1.1371 -0.2087 0.9861 0.126 Uiso 1 1 calc R . .
C5 C 1.0605(8) -0.1276(9) 0.9327(3) 0.099(3) Uani 1 1 d . . .
H5B H 1.1131 -0.1312 0.9132 0.119 Uiso 1 1 calc R . .
C6 C 0.8082(7) -0.0107(8) 0.9269(2) 0.086(3) Uani 1 1 d . . .
H6A H 0.7496 -0.0515 0.9368 0.103 Uiso 1 1 calc R . .
H6B H 0.8084 0.0663 0.9401 0.103 Uiso 1 1 calc R . .
C7 C 0.7390(7) -0.1007(7) 0.8057(2) 0.078(2) Uani 1 1 d . . .
C8 C 0.6611(7) -0.1528(8) 0.7794(3) 0.096(3) Uani 1 1 d . . .
H8A H 0.6011 -0.1740 0.7920 0.115 Uiso 1 1 calc R . .
C9 C 0.6754(8) -0.1727(8) 0.7332(3) 0.097(3) Uani 1 1 d . . .
H9A H 0.6251 -0.2076 0.7138 0.117 Uiso 1 1 calc R . .
C10 C 0.7638(8) -0.1401(8) 0.7171(3) 0.094(3) Uani 1 1 d . . .
H10A H 0.7756 -0.1550 0.6865 0.113 Uiso 1 1 calc R . .
C11 C 0.8370(7) -0.0852(7) 0.7452(3) 0.084(2) Uani 1 1 d . . .
C12 C 0.9289(7) -0.0417(8) 0.7258(2) 0.084(2) Uani 1 1 d . . .
C13 C 0.9792(9) -0.1076(9) 0.6962(3) 0.107(3) Uani 1 1 d . . .
H13A H 0.9571 -0.1825 0.6895 0.128 Uiso 1 1 calc R . .
C14 C 1.0612(10) -0.0657(11) 0.6763(4) 0.121(4) Uani 1 1 d . . .
H14A H 1.0956 -0.1127 0.6568 0.145 Uiso 1 1 calc R . .
C15 C 1.0924(10) 0.0404(12) 0.6845(4) 0.125(4) Uani 1 1 d . . .
H15A H 1.1476 0.0689 0.6699 0.150 Uiso 1 1 calc R . .
C16 C 1.0454(8) 0.1082(9) 0.7137(3) 0.103(3) Uani 1 1 d . . .
H16A H 1.0685 0.1832 0.7194 0.124 Uiso 1 1 calc R . .
C17 C 0.9633(8) 0.0676(8) 0.7354(3) 0.094(3) Uani 1 1 d . . .
H17A H 0.9318 0.1140 0.7562 0.112 Uiso 1 1 calc R . .
C18 C 0.7261(7) -0.0854(7) 0.8563(3) 0.084(2) Uani 1 1 d . . .
H18A H 0.6577 -0.0591 0.8604 0.101 Uiso 1 1 calc R . .
H18B H 0.7359 -0.1591 0.8720 0.101 Uiso 1 1 calc R . .
C19 C 0.8367(6) 0.2090(7) 0.8793(2) 0.070(2) Uani 1 1 d . . .
C20 C 0.7988(7) 0.2982(7) 0.9041(2) 0.079(2) Uani 1 1 d . . .
H20A H 0.7322 0.2931 0.9122 0.095 Uiso 1 1 calc R . .
C21 C 0.8544(7) 0.3943(7) 0.9174(2) 0.079(2) Uani 1 1 d . . .
C22 C 0.9507(8) 0.3947(7) 0.9055(2) 0.086(3) Uani 1 1 d . . .
H22A H 0.9900 0.4588 0.9144 0.104 Uiso 1 1 calc R . .
C23 C 0.9966(6) 0.3098(7) 0.8816(2) 0.074(2) Uani 1 1 d . . .
C24 C 0.9366(7) 0.2104(7) 0.8678(2) 0.074(2) Uani 1 1 d . . .
C25 C 0.7661(6) 0.1180(7) 0.8617(2) 0.077(2) Uani 1 1 d . . .
H25A H 0.7599 0.1209 0.8283 0.093 Uiso 1 1 calc R . .
H25B H 0.6996 0.1333 0.8724 0.093 Uiso 1 1 calc R . .
C26 C 0.8032(8) 0.4926(8) 0.9417(3) 0.098(3) Uani 1 1 d . . .
C27 C 0.8774(10) 0.5897(9) 0.9552(4) 0.129(4) Uani 1 1 d . . .
H27A H 0.9315 0.5602 0.9759 0.194 Uiso 1 1 calc R . .
H27B H 0.8427 0.6502 0.9702 0.194 Uiso 1 1 calc R . .
H27C H 0.9049 0.6199 0.9280 0.194 Uiso 1 1 calc R . .
C28 C 0.7607(10) 0.4482(9) 0.9842(3) 0.129(4) Uani 1 1 d . . .
H28A H 0.7133 0.3872 0.9761 0.194 Uiso 1 1 calc R . .
H28B H 0.7267 0.5097 0.9989 0.194 Uiso 1 1 calc R . .
H28C H 0.8147 0.4188 1.0049 0.194 Uiso 1 1 calc R . .
C29 C 0.7202(10) 0.5425(10) 0.9096(4) 0.127(4) Uani 1 1 d . . .
H29A H 0.6714 0.4835 0.9010 0.191 Uiso 1 1 calc R . .
H29B H 0.7486 0.5717 0.8825 0.191 Uiso 1 1 calc R . .
H29C H 0.6876 0.6043 0.9248 0.191 Uiso 1 1 calc R . .
C30 C 1.1074(7) 0.3164(8) 0.8711(3) 0.092(3) Uani 1 1 d . . .
C31 C 1.1574(8) 0.4299(9) 0.8868(3) 0.107(3) Uani 1 1 d . . .
H31A H 1.1556 0.4374 0.9196 0.160 Uiso 1 1 calc R . .
H31B H 1.1214 0.4932 0.8717 0.160 Uiso 1 1 calc R . .
H31C H 1.2266 0.4305 0.8788 0.160 Uiso 1 1 calc R . .
C32 C 1.1656(7) 0.2157(10) 0.8940(3) 0.109(3) Uani 1 1 d . . .
H32A H 1.1337 0.1443 0.8843 0.163 Uiso 1 1 calc R . .
H32B H 1.1655 0.2227 0.9270 0.163 Uiso 1 1 calc R . .
H32C H 1.2342 0.2165 0.8854 0.163 Uiso 1 1 calc R . .
C33 C 1.1152(8) 0.3109(9) 0.8189(3) 0.101(3) Uani 1 1 d . . .
H33A H 1.0850 0.2405 0.8070 0.151 Uiso 1 1 calc R . .
H33B H 1.1854 0.3131 0.8124 0.151 Uiso 1 1 calc R . .
H33C H 1.0803 0.3758 0.8044 0.151 Uiso 1 1 calc R . .
C34 C 1.0401(7) -0.2343(8) 0.8080(3) 0.083(2) Uani 1 1 d . . .
C35 C 1.1094(8) -0.2903(9) 0.7835(3) 0.102(3) Uani 1 1 d . . .
H35A H 1.0987 -0.3668 0.7745 0.123 Uiso 1 1 calc R . .
C36 C 1.1927(9) -0.2344(12) 0.7726(4) 0.116(4) Uani 1 1 d . . .
H36A H 1.2412 -0.2727 0.7567 0.140 Uiso 1 1 calc R . .
C37 C 1.2068(9) -0.1219(11) 0.7847(3) 0.112(3) Uani 1 1 d . . .
H37A H 1.2648 -0.0823 0.7775 0.135 Uiso 1 1 calc R . .
C38 C 1.1332(8) -0.0683(9) 0.8078(3) 0.097(3) Uani 1 1 d . . .
H38A H 1.1417 0.0091 0.8158 0.117 Uiso 1 1 calc R . .
C39 C 0.9498(7) -0.2924(7) 0.8222(3) 0.086(2) Uani 1 1 d . . .
C40 C 0.9187(10) -0.4068(9) 0.8017(4) 0.126(4) Uani 1 1 d . . .
H40A H 0.8579 -0.4326 0.8146 0.189 Uiso 1 1 calc R . .
H40B H 0.9719 -0.4622 0.8086 0.189 Uiso 1 1 calc R . .
H40C H 0.9065 -0.3991 0.7689 0.189 Uiso 1 1 calc R . .
C41 C 1.393(3) -0.234(5) 0.9224(10) 0.61(3) Uani 1 1 d . . .
H41A H 1.4271 -0.2029 0.8967 0.737 Uiso 1 1 calc R . .
H41B H 1.4367 -0.2884 0.9397 0.737 Uiso 1 1 calc R . .
C42 C 1.022(5) -0.337(3) 0.5412(9) 0.59(5) Uani 1 1 d . . .
H42A H 0.9592 -0.3677 0.5269 0.713 Uiso 1 1 calc R . .
H42B H 1.0467 -0.3821 0.5678 0.713 Uiso 1 1 calc R . .
Cl1 Cl 0.4509(3) 1.0406(4) 0.82767(13) 0.1327(14) Uani 1 1 d . . .
Cl2 Cl 1.2845(5) -0.2875(5) 0.90656(19) 0.224(3) Uani 1 1 d . . .
Cl3 Cl 1.3354(7) -0.0973(10) 0.9665(4) 0.356(5) Uani 1 1 d . . .
Cl4 Cl 1.1236(5) -0.3046(8) 0.4983(3) 0.287(4) Uani 1 1 d . . .
Cl5 Cl 1.0194(11) -0.1879(16) 0.5513(4) 0.489(10) Uani 1 1 d . . .

loop_
_atom_site_aniso_label
_atom_site_aniso_U_11
_atom_site_aniso_U_22
_atom_site_aniso_U_33
_atom_site_aniso_U_23
_atom_site_aniso_U_13
_atom_site_aniso_U_12
Zn1 0.0938(13) 0.0780(11) 0.0669(10) -0.0006(4) 0.0085(4) -0.0012(5)
N1 0.094(6) 0.089(5) 0.078(4) -0.002(3) 0.001(4) 0.009(4)
N2 0.082(5) 0.078(4) 0.069(4) -0.006(3) 0.006(3) -0.002(3)
N3 0.092(5) 0.078(4) 0.067(3) -0.001(3) -0.005(3) -0.009(3)
N4 0.092(6) 0.095(5) 0.068(4) 0.003(3) 0.000(3) 0.000(4)
O1 0.088(4) 0.083(4) 0.072(3) -0.004(3) 0.011(2) -0.007(3)
O2 0.107(5) 0.095(4) 0.087(4) 0.001(3) 0.019(3) 0.004(3)
O3A 0.11(2) 0.097(16) 0.34(11) 0.01(3) 0.08(4) -0.021(12)
O3B 0.140(15) 0.17(3) 0.16(2) -0.05(2) 0.028(12) -0.026(13)
O4 0.168(9) 0.149(8) 0.203(10) 0.036(7) 0.015(7) -0.017(7)
O5 0.126(8) 0.212(11) 0.254(13) -0.015(9) 0.049(8) 0.035(8)
O6A 0.11(2) 0.53(10) 0.17(3) -0.12(4) 0.024(16) -0.02(3)
O6B 0.30(4) 0.21(4) 0.17(3) 0.10(3) 0.07(3) 0.00(3)
C1 0.090(6) 0.088(6) 0.068(4) 0.002(4) 0.004(4) -0.011(5)
C2 0.146(9) 0.082(6) 0.066(4) 0.001(4) 0.006(5) -0.006(6)
C3 0.163(11) 0.087(7) 0.080(6) 0.006(5) -0.007(7) -0.005(6)
C4 0.128(9) 0.099(7) 0.085(6) 0.000(5) -0.014(6) 0.011(6)
C5 0.107(8) 0.106(7) 0.083(5) -0.009(5) -0.002(5) 0.014(6)
C6 0.100(7) 0.093(6) 0.065(4) -0.003(4) 0.016(4) -0.001(5)
C7 0.084(6) 0.077(5) 0.070(4) -0.008(4) -0.003(4) -0.002(4)
C8 0.090(7) 0.086(6) 0.110(7) -0.016(5) 0.004(5) -0.007(5)
C9 0.122(9) 0.089(6) 0.077(5) -0.006(4) -0.015(5) -0.008(6)
C10 0.125(8) 0.085(6) 0.072(5) -0.003(4) -0.006(5) -0.001(5)
C11 0.113(7) 0.073(5) 0.066(4) 0.000(4) -0.003(4) 0.008(5)
C12 0.089(6) 0.097(6) 0.065(4) -0.001(4) 0.007(4) 0.007(5)
C13 0.139(9) 0.089(6) 0.092(6) -0.015(5) 0.013(6) -0.003(6)
C14 0.141(11) 0.123(9) 0.103(7) -0.025(6) 0.045(7) -0.003(7)
C15 0.131(10) 0.142(11) 0.106(7) -0.004(7) 0.036(6) 0.012(8)
C16 0.112(8) 0.104(7) 0.095(6) 0.004(5) 0.020(5) -0.009(6)
C17 0.125(8) 0.084(6) 0.074(5) -0.002(4) 0.014(5) 0.004(5)
C18 0.093(6) 0.078(5) 0.081(5) -0.005(4) 0.009(4) -0.005(4)
C19 0.073(5) 0.077(5) 0.061(4) -0.001(3) 0.003(3) -0.002(4)
C20 0.091(6) 0.079(5) 0.068(4) -0.002(4) 0.009(4) 0.002(4)
C21 0.099(7) 0.069(5) 0.069(4) -0.004(3) 0.008(4) -0.006(4)
C22 0.117(8) 0.076(5) 0.066(4) -0.006(4) 0.004(4) -0.007(5)
C23 0.082(6) 0.081(5) 0.060(4) -0.002(3) 0.005(3) -0.010(4)
C24 0.095(6) 0.072(5) 0.056(3) 0.004(3) 0.001(3) -0.011(4)
C25 0.082(6) 0.081(5) 0.068(4) -0.007(4) 0.004(4) -0.004(4)
C26 0.129(9) 0.081(6) 0.085(5) -0.005(4) 0.009(5) 0.002(5)
C27 0.159(11) 0.101(7) 0.131(8) -0.041(6) 0.027(7) -0.014(7)
C28 0.192(12) 0.095(7) 0.107(7) -0.025(5) 0.059(7) -0.004(7)
C29 0.149(11) 0.102(8) 0.131(9) -0.021(6) 0.013(7) 0.022(7)
C30 0.094(7) 0.104(7) 0.078(5) -0.005(4) 0.007(4) -0.017(5)
C31 0.101(7) 0.115(8) 0.106(6) -0.021(5) 0.023(5) -0.028(6)
C32 0.085(7) 0.134(9) 0.106(6) 0.012(6) 0.001(5) -0.007(6)
C33 0.108(7) 0.116(7) 0.081(5) -0.004(5) 0.024(5) -0.017(6)
C34 0.087(6) 0.090(6) 0.072(4) -0.003(4) 0.012(4) 0.008(5)
C35 0.115(8) 0.097(7) 0.096(6) 0.000(5) 0.016(5) 0.010(6)
C36 0.111(9) 0.137(10) 0.104(7) 0.007(7) 0.024(6) 0.022(8)
C37 0.115(9) 0.125(9) 0.098(6) 0.007(6) 0.018(6) 0.000(7)
C38 0.100(8) 0.110(7) 0.082(5) -0.004(5) 0.009(5) -0.002(6)
C39 0.105(7) 0.077(5) 0.078(5) 0.005(4) 0.010(4) 0.004(5)
C40 0.164(11) 0.086(7) 0.131(8) -0.037(6) 0.034(7) -0.018(7)
C41 0.34(3) 1.28(9) 0.23(3) -0.29(5) 0.11(2) -0.500
C42 1.35(16) 0.28(3) 0.19(2) 0.05(2) 0.30(5) 0.33(6)
Cl1 0.118(3) 0.142(3) 0.139(3) 0.023(2) 0.0165(19) 0.004(2)
Cl2 0.259(6) 0.215(5) 0.207(5) -0.029(4) 0.081(4) 0.013(4)
Cl3 0.266(9) 0.400(14) 0.415(14) -0.094(11) 0.105(9) -0.075(8)
Cl4 0.218(6) 0.364(11) 0.283(8) 0.022(7) 0.040(5) 0.029(6)
Cl5 0.481(19) 0.60(3) 0.372(15) -0.171(16) -0.051(13) 0.140(18)

loop_
_atom_type_symbol
_atom_type_description
_atom_type_scat_dispersion_real
_atom_type_scat_dispersion_imag
_atom_type_scat_source
C C 0.0033 0.0016 'International Tables Vol C Tables 4.2.6.8 and 6.1.1.4'
H H 0.0000 0.0000 'International Tables Vol C Tables 4.2.6.8 and 6.1.1.4'
N N 0.0061 0.0033 'International Tables Vol C Tables 4.2.6.8 and 6.1.1.4'
O O 0.0106 0.0060 'International Tables Vol C Tables 4.2.6.8 and 6.1.1.4'
Cl Cl 0.1484 0.1585 'International Tables Vol C Tables 4.2.6.8 and 6.1.1.4'
Zn Zn 0.2839 1.4301 'International Tables Vol C Tables 4.2.6.8 and 6.1.1.4'

loop_
_geom_angle_atom_site_label_1
_geom_angle_atom_site_label_2
_geom_angle_atom_site_label_3
_geom_angle
_geom_angle_site_symmetry_1
_geom_angle_site_symmetry_3
_geom_angle_publ_flag
O1 Zn1 N4 105.4(3) . . y
O1 Zn1 N3 96.1(2) . . y
N4 Zn1 N3 158.3(3) . . y
O1 Zn1 N1 105.5(2) . . y
N4 Zn1 N1 97.2(3) . . y
N3 Zn1 N1 78.9(3) . . y
O1 Zn1 N2 107.7(2) . . y
N4 Zn1 N2 93.4(3) . . y
N3 Zn1 N2 77.5(2) . . y
N1 Zn1 N2 140.9(3) . . y
C1 N1 C5 119.4(8) . . y
C1 N1 Zn1 114.9(6) . . y
C5 N1 Zn1 124.8(6) . . y
C7 N2 C11 118.3(7) . . y
C7 N2 Zn1 110.2(5) . . y
C11 N2 Zn1 130.1(6) . . y
C6 N3 C18 111.1(6) . . y
C6 N3 C25 111.1(6) . . y
C18 N3 C25 108.9(6) . . y
C6 N3 Zn1 112.6(5) . . y
C18 N3 Zn1 107.0(5) . . y
C25 N3 Zn1 105.9(4) . . y
C38 N4 C34 118.4(8) . . y
C38 N4 Zn1 119.8(7) . . y
C34 N4 Zn1 121.6(6) . . y
C24 O1 Zn1 123.7(5) . . y
N1 C1 C2 120.2(9) . . y
N1 C1 C6 117.8(7) . . y
C2 C1 C6 121.9(8) . . y
C3 C2 C1 120.4(10) . . y
C2 C3 C4 119.6(9) . . y
C3 C4 C5 117.3(10) . . y
N1 C5 C4 122.9(10) . . y
N3 C6 C1 112.6(6) . . y
N2 C7 C8 124.2(7) . . y
N2 C7 C18 118.3(7) . . y
C8 C7 C18 117.4(8) . . y
C7 C8 C9 117.3(9) . . y
C10 C9 C8 118.4(9) . . y
C9 C10 C11 121.0(8) . . y
N2 C11 C10 120.6(9) . . y
N2 C11 C12 119.6(7) . . y
C10 C11 C12 119.7(7) . . y
C13 C12 C17 118.5(9) . . y
C13 C12 C11 120.7(9) . . y
C17 C12 C11 120.8(8) . . y
C14 C13 C12 120.9(10) . . y
C15 C14 C13 120.6(10) . . y
C14 C15 C16 120.5(11) . . y
C15 C16 C17 120.6(11) . . y
C12 C17 C16 118.9(8) . . y
N3 C18 C7 110.9(7) . . y
C20 C19 C24 120.6(7) . . y
C20 C19 C25 118.1(7) . . y
C24 C19 C25 121.0(7) . . y
C21 C20 C19 123.1(8) . . y
C22 C21 C20 115.4(8) . . y
C22 C21 C26 125.4(8) . . y
C20 C21 C26 119.2(8) . . y
C21 C22 C23 126.3(8) . . y
C22 C23 C24 117.3(8) . . y
C22 C23 C30 122.4(8) . . y
C24 C23 C30 120.2(7) . . y
O1 C24 C19 121.8(7) . . y
O1 C24 C23 120.9(7) . . y
C19 C24 C23 117.2(7) . . y
C19 C25 N3 113.2(6) . . y
C28 C26 C29 110.2(10) . . y
C28 C26 C27 108.6(8) . . y
C29 C26 C27 107.6(9) . . y
C28 C26 C21 109.7(8) . . y
C29 C26 C21 109.2(8) . . y
C27 C26 C21 111.6(9) . . y
C23 C30 C32 109.5(7) . . y
C23 C30 C31 112.6(8) . . y
C32 C30 C31 109.6(8) . . y
C23 C30 C33 109.7(7) . . y
C32 C30 C33 109.5(8) . . y
C31 C30 C33 105.8(7) . . y
N4 C34 C35 121.4(9) . . y
N4 C34 C39 116.9(7) . . y
C35 C34 C39 121.7(9) . . y
C36 C35 C34 119.4(10) . . y
C35 C36 C37 120.1(10) . . y
C36 C37 C38 118.2(11) . . y
N4 C38 C37 122.4(10) . . y
O2 C39 C34 119.1(8) . . y
O2 C39 C40 120.8(9) . . y
C34 C39 C40 120.1(8) . . y
Cl2 C41 Cl3 96(2) . . y
Cl5 C42 Cl4 87(2) . . y
O6B Cl1 O3A 55(4) . . y
O6B Cl1 O5 118.0(16) . . y
O3A Cl1 O5 119.4(15) . . y
O6B Cl1 O4 115(2) . . y
O3A Cl1 O4 118.5(15) . . y
O5 Cl1 O4 116.5(8) . . y
O6B Cl1 O6A 56(3) . . y
O3A Cl1 O6A 110(6) . . y
O5 Cl1 O6A 99(2) . . y
O4 Cl1 O6A 84(2) . . y
O6B Cl1 O3B 109(3) . . y
O3A Cl1 O3B 54(2) . . y
O5 Cl1 O3B 100.9(12) . . y
O4 Cl1 O3B 92.0(15) . . y
O6A Cl1 O3B 159(3) . . y

loop_
_geom_bond_atom_site_label_1
_geom_bond_atom_site_label_2
_geom_bond_distance
_geom_bond_site_symmetry_2
_geom_bond_publ_flag
Zn1 O1 1.927(6) . y
Zn1 N4 2.093(7) . y
Zn1 N3 2.113(7) . y
Zn1 N1 2.142(7) . y
Zn1 N2 2.217(6) . y
N1 C1 1.317(10) . y
N1 C5 1.325(11) . y
N2 C7 1.316(10) . y
N2 C11 1.354(9) . y
N3 C6 1.468(9) . y
N3 C18 1.478(10) . y
N3 C25 1.520(10) . y
N4 C38 1.333(12) . y
N4 C34 1.349(11) . y
O1 C24 1.325(9) . y
O2 C39 1.205(10) . y
O3A Cl1 1.35(3) . y
O3B Cl1 1.520(19) . y
O4 Cl1 1.390(10) . y
O5 Cl1 1.361(10) . y
O6A Cl1 1.47(3) . y
O6B Cl1 1.30(3) . y
C1 C2 1.408(11) . y
C1 C6 1.483(12) . y
C2 C3 1.328(14) . y
C3 C4 1.384(15) . y
C4 C5 1.386(12) . y
C7 C8 1.389(12) . y
C7 C18 1.518(10) . y
C8 C9 1.404(12) . y
C9 C10 1.358(13) . y
C10 C11 1.387(12) . y
C11 C12 1.482(12) . y
C12 C13 1.374(12) . y
C12 C17 1.380(12) . y
C13 C14 1.370(15) . y
C14 C15 1.324(16) . y
C15 C16 1.356(14) . y
C16 C17 1.392(13) . y
C19 C20 1.389(11) . y
C19 C24 1.401(11) . y
C19 C25 1.487(11) . y
C20 C21 1.386(11) . y
C21 C22 1.358(12) . y
C21 C26 1.540(12) . y
C22 C23 1.385(11) . y
C23 C24 1.451(11) . y
C23 C30 1.537(12) . y
C26 C28 1.501(13) . y
C26 C29 1.515(15) . y
C26 C27 1.539(14) . y
C30 C32 1.538(14) . y
C30 C31 1.539(13) . y
C30 C33 1.545(11) . y
C34 C35 1.380(12) . y
C34 C39 1.472(12) . y
C35 C36 1.350(14) . y
C36 C37 1.371(15) . y
C37 C38 1.385(14) . y
C39 C40 1.512(12) . y
C41 Cl2 1.61(2) . y
C41 Cl3 2.23(5) . y
C42 Cl5 1.76(3) . y
C42 Cl4 1.96(4) . y

loop_
_cod_changelog_entry_id
_cod_changelog_entry_author
_cod_changelog_entry_date
_cod_changelog_entry_text
1 'Vaitkus, Antanas' 2024-11-15T14:40:08+02:00
;
 Removed multiple data items that had the 'Y' placeholder value.
;
